data_1566671
loop_
_publ_author_name
'Nguyen, Vu T.'
'Haug, Graham C.'
'Nguyen, Viet D.'
'Vuong, Ngan T. H.'
'Karki, Guna B.'
'Arman, Hadi'
'Larionov, Oleg V.'

_publ_section_title
;
 Functional Group Divergence and the Structural Basis of Acridine
 Photocatalysis Revealed by Direct Decarboxysulfonylation
;
_journal_name_full 'Chemical Science'
_journal_paper_doi 10.1039/D2SC00789D
_journal_year 2022
_chemical_formula_moiety 'C10 H18 O4 S2'
_chemical_formula_sum 'C10 H18 O4 S2'
_chemical_formula_weight 266.36
_space_group_crystal_system monoclinic
_space_group_IT_number 14
_space_group_name_Hall '-P 2yn'
_space_group_name_H-M_alt 'P 1 21/n 1'
_atom_sites_solution_hydrogens geom
_atom_sites_solution_primary dual
_audit_creation_date 2020-06-24
_audit_creation_method
;
Olex2 1.3-ac4
(compiled 2019.10.09 svn.r3662 for Rigaku Oxford Diffraction, GUI svn.r5959)
;
_audit_update_record
;
2020-11-05 deposited with the CCDC.	2022-03-21 downloaded from the CCDC.
;
_cell_angle_alpha 90
_cell_angle_beta 102.114(2)
_cell_angle_gamma 90
_cell_formula_units_Z 2
_cell_length_a 6.46910(10)
_cell_length_b 11.4368(2)
_cell_length_c 8.73870(10)
_cell_measurement_reflns_used 4860
_cell_measurement_temperature 99.99(10)
_cell_measurement_theta_max 76.2320
_cell_measurement_theta_min 6.4440
_cell_volume 632.143(17)
_computing_cell_refinement 'CrysAlisPro 1.171.40.63a (Rigaku OD, 2019)'
_computing_data_collection 'CrysAlisPro 1.171.40.63a (Rigaku OD, 2019)'
_computing_data_reduction 'CrysAlisPro 1.171.40.63a (Rigaku OD, 2019)'
_computing_molecular_graphics 'Olex2 1.3-ac4 (Dolomanov et al., 2009)'
_computing_publication_material 'Olex2 1.3-ac4 (Dolomanov et al., 2009)'
_computing_structure_refinement 'ShelXL 2018/3 (Sheldrick, 2015)'
_computing_structure_solution 'ShelXT n/a (Sheldrick, 2015)'
_diffrn_ambient_environment N~2~
_diffrn_ambient_temperature 99.99(10)
_diffrn_detector 'Hybrid Pixel Array Detector'
_diffrn_detector_area_resol_mean 10.0000
_diffrn_detector_type HyPix
_diffrn_measured_fraction_theta_full 0.998
_diffrn_measured_fraction_theta_max 0.958
_diffrn_measurement_details
;
List of Runs (angles in degrees, time in seconds):

  # Type    Start    End  Width  t~exp~   \w     \q     \k     \f   Frames
#--------------------------------------------------------------------------
  1  \w    -25.00  72.00   0.50    0.05    --   46.87 -79.00  -2.00  194
  2  \w     34.00 109.00   0.50    0.05    --  106.69 -79.00  -2.00  150
  3  \w     34.00  71.00   0.50    0.05    --  106.69 -61.00  30.00   74
  4  \w     34.00  71.00   0.50    0.05    --  106.69 -61.00  60.00   74
  5  \w     34.00 101.00   0.50    0.05    --  106.69 -77.00  30.00  134
  6  \w     34.00  71.00   0.50    0.05    --  106.69 -61.00 -90.00   74
  7  \w     34.00 105.00   0.50    0.05    --  106.69 -94.00-150.00  142
  8  \w     34.00 105.00   0.50    0.05    --  106.69 -94.00-120.00  142
  9  \w     32.00 121.00   0.50    0.05    --   46.87  37.00 -90.00  178
 10  \w     83.00 120.00   0.50    0.05    --   46.87  57.00  30.00   74
 11  \w     82.00 178.00   0.50    0.05    --  106.69  79.00 121.00  192
 12  \w     34.00  71.00   0.50    0.05    --  106.69 -61.00 150.00   74
 13  \w     32.00  89.00   0.50    0.05    --   46.87  37.00  30.00  114
 14  \w     22.00 120.00   0.50    0.05    --   46.87  79.00 121.00  196
 15  \w    -51.00 -16.00   0.50    0.05    --  -88.50  45.00-180.00   70
 16  \w    -51.00 -16.00   0.50    0.05    --  -88.50  45.00 -30.00   70
 17  \w    -71.00  26.00   0.50    0.05    --  -46.87  79.00 121.00  194
 18  \w   -109.00 -15.00   0.50    0.05    --  -88.50  79.00 121.00  188
 19  \w   -120.00 -22.00   0.50    0.05    --  -46.87 -79.00  -2.00  196
 20  \w   -120.00 -87.00   0.50    0.05    --  -46.87-125.00 150.00   66
 21  \w   -160.00-101.00   0.50    0.05    --  -88.50 -77.00 120.00  118
 22  \w   -160.00-101.00   0.50    0.05    --  -88.50 -77.00-120.00  118
 23  \w   -120.00 -87.00   0.50    0.05    --  -46.87-125.00-180.00   66
;
_diffrn_measurement_device 'four-circle diffractometer'
_diffrn_measurement_device_type 'XtaLAB Synergy, Dualflex, HyPix'
_diffrn_measurement_method '\w scans'
_diffrn_orient_matrix_type 'CrysAlisPro convention (1999,Acta A55,543-557)'
_diffrn_orient_matrix_UB_11 0.2013653000
_diffrn_orient_matrix_UB_12 -0.0586475000
_diffrn_orient_matrix_UB_13 0.0940030000
_diffrn_orient_matrix_UB_21 -0.0237690000
_diffrn_orient_matrix_UB_22 -0.0988662000
_diffrn_orient_matrix_UB_23 -0.1222397000
_diffrn_orient_matrix_UB_31 0.1348227000
_diffrn_orient_matrix_UB_32 0.0702779000
_diffrn_orient_matrix_UB_33 -0.0934918000
_diffrn_radiation_monochromator mirror
_diffrn_radiation_probe x-ray
_diffrn_radiation_type 'Cu K\a'
_diffrn_radiation_wavelength 1.54184
_diffrn_reflns_av_R_equivalents 0.0300
_diffrn_reflns_av_unetI/netI 0.0200
_diffrn_reflns_Laue_measured_fraction_full 0.998
_diffrn_reflns_Laue_measured_fraction_max 0.958
_diffrn_reflns_limit_h_max 8
_diffrn_reflns_limit_h_min -6
_diffrn_reflns_limit_k_max 14
_diffrn_reflns_limit_k_min -13
_diffrn_reflns_limit_l_max 11
_diffrn_reflns_limit_l_min -10
_diffrn_reflns_number 6099
_diffrn_reflns_point_group_measured_fraction_full 0.998
_diffrn_reflns_point_group_measured_fraction_max 0.958
_diffrn_reflns_theta_full 67.684
_diffrn_reflns_theta_max 76.450
_diffrn_reflns_theta_min 6.467
_diffrn_source 'micro-focus sealed X-ray tube'
_diffrn_source_type 'PhotonJet (Cu) X-ray Source'
_exptl_absorpt_coefficient_mu 3.818
_exptl_absorpt_correction_T_max 1.000
_exptl_absorpt_correction_T_min 0.732
_exptl_absorpt_correction_type gaussian
_exptl_absorpt_process_details
;
CrysAlisPro 1.171.40.63a (Rigaku Oxford Diffraction, 2019)
Numerical absorption correction based on gaussian integration over
			a multifaceted crystal model
Empirical absorption correction using spherical harmonics,
 implemented in SCALE3 ABSPACK scaling algorithm.
;
_exptl_crystal_colour 'clear colourless'
_exptl_crystal_colour_lustre clear
_exptl_crystal_colour_primary colourless
_exptl_crystal_density_diffrn 1.399
_exptl_crystal_description plate
_exptl_crystal_F_000 284
_exptl_crystal_size_max 0.223
_exptl_crystal_size_mid 0.145
_exptl_crystal_size_min 0.109
_refine_diff_density_max 0.360
_refine_diff_density_min -0.372
_refine_diff_density_rms 0.057
_refine_ls_extinction_coef 0.0044(7)
_refine_ls_extinction_expression Fc^*^=kFc[1+0.001xFc^2^\l^3^/sin(2\q)]^-1/4^
_refine_ls_extinction_method 'SHELXL-2018/3 (Sheldrick 2018)'
_refine_ls_goodness_of_fit_ref 1.051
_refine_ls_hydrogen_treatment constr
_refine_ls_matrix_type full
_refine_ls_number_parameters 74
_refine_ls_number_reflns 1265
_refine_ls_number_restraints 0
_refine_ls_restrained_S_all 1.051
_refine_ls_R_factor_all 0.0294
_refine_ls_R_factor_gt 0.0290
_refine_ls_shift/su_max 0.001
_refine_ls_shift/su_mean 0.000
_refine_ls_structure_factor_coef Fsqd
_refine_ls_weighting_details 'w=1/[\s^2^(Fo^2^)+(0.0387P)^2^+0.4333P] where P=(Fo^2^+2Fc^2^)/3'
_refine_ls_weighting_scheme calc
_refine_ls_wR_factor_gt 0.0774
_refine_ls_wR_factor_ref 0.0777
_reflns_Friedel_coverage 0.000
_reflns_number_gt 1234
_reflns_number_total 1265
_reflns_threshold_expression 'I > 2\s(I)'
_cod_data_source_file d2sc00789d2.cif
_cod_data_source_block hpd132
_cod_original_cell_volume 632.142(17)
_cod_database_code 1566671
_shelx_shelxl_version_number 2018/3
_chemical_oxdiff_formula 'C H S O'
_chemical_oxdiff_usercomment 'Alkene sulfone'
_shelx_space_group_comment
;
The symmetry employed for this shelxl refinement is uniquely defined
by the following loop, which should always be used as a source of
symmetry information in preference to the above space-group names.
They are only intended as comments.
;
_shelx_estimated_absorpt_t_max 0.681
_shelx_estimated_absorpt_t_min 0.483
_reflns_odcompleteness_completeness 100.00
_reflns_odcompleteness_iscentric 1
_reflns_odcompleteness_theta 66.97
_olex2_refinement_description
;
1. Fixed Uiso
 At 1.2 times of:
  All C(H) groups, All C(H,H) groups
2.a Secondary CH2 refined with riding coordinates:
 C4(H4A,H4B), C5(H5A,H5B), C3(H3A,H3B)
2.b Aromatic/amide H refined with riding coordinates:
 C2(H2)
2.c X=CH2 refined with riding coordinates:
 C1(H1A,H1B)
;
_olex2_exptl_crystal_mounting_method 'nylon loop'
_olex2_submission_special_instructions 'No special instructions were received'
_oxdiff_exptl_absorpt_empirical_details
;
Empirical correction (ABSPACK) includes:
- Absorption correction using spherical harmonics
- Frame scaling
;
_oxdiff_exptl_absorpt_empirical_full_max 1.470
_oxdiff_exptl_absorpt_empirical_full_min 0.712

loop_
_space_group_symop_operation_xyz
'x, y, z'
'-x+1/2, y+1/2, -z+1/2'
'-x, -y, -z'
'x-1/2, -y-1/2, z-1/2'

loop_
_atom_site_label
_atom_site_type_symbol
_atom_site_fract_x
_atom_site_fract_y
_atom_site_fract_z
_atom_site_U_iso_or_equiv
_atom_site_adp_type
_atom_site_occupancy
_atom_site_site_symmetry_order
_atom_site_calc_flag
_atom_site_refinement_flags_posn
_atom_site_refinement_flags_adp
_atom_site_refinement_flags_occupancy
_atom_site_disorder_assembly
_atom_site_disorder_group
S1 S 0.59637(5) 0.69609(3) 0.40237(4) 0.01482(16) Uani 1 1 d . . . . .
O2 O 0.69800(17) 0.76582(10) 0.30109(12) 0.0206(3) Uani 1 1 d . . . . .
O1 O 0.42568(17) 0.62057(10) 0.32642(13) 0.0220(3) Uani 1 1 d . . . . .
C4 C 0.7890(2) 0.61133(13) 0.52940(17) 0.0175(3) Uani 1 1 d . . . . .
H4A H 0.885964 0.664283 0.600178 0.021 Uiso 1 1 calc R U . . .
H4B H 0.717571 0.561083 0.594711 0.021 Uiso 1 1 calc R U . . .
C5 C 0.9175(2) 0.53452(13) 0.44125(17) 0.0186(3) Uani 1 1 d . . . . .
H5A H 0.989301 0.583897 0.375204 0.022 Uiso 1 1 calc R U . . .
H5B H 0.822447 0.479718 0.372125 0.022 Uiso 1 1 calc R U . . .
C3 C 0.5016(3) 0.79264(13) 0.53294(17) 0.0184(3) Uani 1 1 d . . . . .
H3A H 0.426194 0.747424 0.600937 0.022 Uiso 1 1 calc R U . . .
H3B H 0.622112 0.833352 0.600517 0.022 Uiso 1 1 calc R U . . .
C2 C 0.3547(2) 0.88041(13) 0.43998(17) 0.0191(3) Uani 1 1 d . . . . .
H2 H 0.411318 0.934308 0.376952 0.023 Uiso 1 1 calc R U . . .
C1 C 0.1523(3) 0.88713(15) 0.4406(2) 0.0254(4) Uani 1 1 d . . . . .
H1A H 0.091172 0.834397 0.502477 0.030 Uiso 1 1 calc R U . . .
H1B H 0.067008 0.944720 0.379134 0.030 Uiso 1 1 calc R U . . .

loop_
_atom_site_aniso_label
_atom_site_aniso_U_11
_atom_site_aniso_U_22
_atom_site_aniso_U_33
_atom_site_aniso_U_23
_atom_site_aniso_U_13
_atom_site_aniso_U_12
S1 0.0162(2) 0.0149(2) 0.0126(2) -0.00056(12) 0.00127(14) 0.00152(12)
O2 0.0227(6) 0.0225(6) 0.0178(5) 0.0038(4) 0.0067(4) 0.0032(4)
O1 0.0205(6) 0.0207(6) 0.0217(6) -0.0033(4) -0.0028(4) -0.0016(4)
C4 0.0189(7) 0.0176(7) 0.0147(7) 0.0007(6) 0.0009(5) 0.0022(6)
C5 0.0198(8) 0.0192(7) 0.0154(7) 0.0002(6) 0.0005(6) 0.0041(6)
C3 0.0205(7) 0.0200(8) 0.0141(7) -0.0017(6) 0.0026(6) 0.0023(6)
C2 0.0258(8) 0.0163(7) 0.0149(7) -0.0022(6) 0.0033(6) 0.0004(6)
C1 0.0263(8) 0.0260(9) 0.0235(8) 0.0023(7) 0.0044(6) 0.0057(7)

loop_
_atom_type_symbol
_atom_type_description
_atom_type_scat_dispersion_real
_atom_type_scat_dispersion_imag
_atom_type_scat_source
C C 0.0181 0.0091 'International Tables Vol C Tables 4.2.6.8 and 6.1.1.4'
H H 0.0000 0.0000 'International Tables Vol C Tables 4.2.6.8 and 6.1.1.4'
O O 0.0492 0.0322 'International Tables Vol C Tables 4.2.6.8 and 6.1.1.4'
S S 0.3331 0.5567 'International Tables Vol C Tables 4.2.6.8 and 6.1.1.4'

loop_
_exptl_crystal_face_index_h
_exptl_crystal_face_index_k
_exptl_crystal_face_index_l
_exptl_crystal_face_perp_dist
3 1 -5 0.0806
-1 -7 -1 0.0638
-3 -3 4 0.0919
0 7 2 0.0479
4 0 1 0.0176
0 -4 5 0.0238
-4 -1 0 0.0950
-1 4 -4 0.0835

loop_
_geom_angle_atom_site_label_1
_geom_angle_atom_site_label_2
_geom_angle_atom_site_label_3
_geom_angle
_geom_angle_site_symmetry_1
_geom_angle_site_symmetry_3
_geom_angle_publ_flag
O2 S1 O1 116.66(7) . . ?
O2 S1 C4 109.53(7) . . ?
O2 S1 C3 108.11(7) . . ?
O1 S1 C4 109.20(7) . . ?
O1 S1 C3 109.30(7) . . ?
C4 S1 C3 103.20(7) . . ?
S1 C4 H4A 109.1 . . ?
S1 C4 H4B 109.1 . . ?
H4A C4 H4B 107.8 . . ?
C5 C4 S1 112.63(10) . . ?
C5 C4 H4A 109.1 . . ?
C5 C4 H4B 109.1 . . ?
C4 C5 C5 109.55(15) . 3_766 ?
C4 C5 H5A 109.8 . . ?
C4 C5 H5B 109.8 . . ?
C5 C5 H5A 109.8 3_766 . ?
C5 C5 H5B 109.8 3_766 . ?
H5A C5 H5B 108.2 . . ?
S1 C3 H3A 109.8 . . ?
S1 C3 H3B 109.8 . . ?
H3A C3 H3B 108.3 . . ?
C2 C3 S1 109.36(10) . . ?
C2 C3 H3A 109.8 . . ?
C2 C3 H3B 109.8 . . ?
C3 C2 H2 118.1 . . ?
C1 C2 C3 123.82(15) . . ?
C1 C2 H2 118.1 . . ?
C2 C1 H1A 120.0 . . ?
C2 C1 H1B 120.0 . . ?
H1A C1 H1B 120.0 . . ?

loop_
_geom_bond_atom_site_label_1
_geom_bond_atom_site_label_2
_geom_bond_distance
_geom_bond_site_symmetry_2
_geom_bond_publ_flag
S1 O2 1.4476(11) . ?
S1 O1 1.4486(11) . ?
S1 C4 1.7731(15) . ?
S1 C3 1.7863(15) . ?
C4 H4A 0.9900 . ?
C4 H4B 0.9900 . ?
C4 C5 1.525(2) . ?
C5 C5 1.535(3) 3_766 ?
C5 H5A 0.9900 . ?
C5 H5B 0.9900 . ?
C3 H3A 0.9900 . ?
C3 H3B 0.9900 . ?
C3 C2 1.499(2) . ?
C2 H2 0.9500 . ?
C2 C1 1.312(2) . ?
C1 H1A 0.9500 . ?
C1 H1B 0.9500 . ?

loop_
_geom_torsion_atom_site_label_1
_geom_torsion_atom_site_label_2
_geom_torsion_atom_site_label_3
_geom_torsion_atom_site_label_4
_geom_torsion
_geom_torsion_site_symmetry_1
_geom_torsion_site_symmetry_2
_geom_torsion_site_symmetry_3
_geom_torsion_site_symmetry_4
_geom_torsion_publ_flag
S1 C4 C5 C5 179.16(13) . . . 3_766 ?
S1 C3 C2 C1 114.95(16) . . . . ?
O2 S1 C4 C5 -56.05(13) . . . . ?
O2 S1 C3 C2 57.22(12) . . . . ?
O1 S1 C4 C5 72.82(12) . . . . ?
O1 S1 C3 C2 -70.70(12) . . . . ?
C4 S1 C3 C2 173.19(11) . . . . ?
C3 S1 C4 C5 -171.00(11) . . . . ?

loop_
_exptl_oxdiff_crystal_face_indexfrac_h
_exptl_oxdiff_crystal_face_indexfrac_k
_exptl_oxdiff_crystal_face_indexfrac_l
_exptl_oxdiff_crystal_face_x
_exptl_oxdiff_crystal_face_y
_exptl_oxdiff_crystal_face_z
2.9833 1.2791 -4.6315 0.0903 0.3688 0.9251
-0.7568 -7.1806 -0.7673 0.1966 0.8217 -0.5349
-2.9219 -3.3040 3.9551 -0.0228 -0.0874 -0.9959
0.1762 7.0363 1.6983 -0.2175 -0.9074 0.3595
4.0036 0.4319 0.5104 0.8288 -0.2003 0.5224
0.0397 -4.0792 4.6214 0.6817 -0.1626 -0.7134
-4.0574 -0.7437 -0.1713 -0.7895 0.1909 -0.5833
-0.8180 3.7417 -4.4341 -0.8010 0.1915 0.5672
